data_2207849
loop_
_publ_author_name
'Yao-Cheng Shi'
'Hong-Jian Cheng'

_publ_section_title
;
 3-[2-(Hydroxymethyl)anilino]-1-phenylbut-2-en-1-one
;
_journal_coeditor_code OB6602
_journal_issue 1
_journal_name_full 'Acta Crystallographica Section E'
_journal_page_first o96
_journal_page_last o97
_journal_paper_doi 10.1107/S1600536805040390
_journal_volume 62
_journal_year 2006
_chemical_formula_iupac 'C17 H17 N O2'
_chemical_formula_moiety 'C17 H17 N O2'
_chemical_formula_sum 'C17 H17 N O2'
_chemical_formula_weight 267.32
_chemical_name_systematic
;
3-[2-(Hydroxymethyl)anilino]-1-phenylbut-2-en-1-one
;
_space_group_IT_number 14
_space_group_name_Hall '-P 2ybc'
_symmetry_cell_setting monoclinic
_symmetry_space_group_name_Hall '-P 2ybc'
_symmetry_space_group_name_H-M 'P 1 21/c 1'
_atom_sites_solution_hydrogens geom
_atom_sites_solution_primary direct
_atom_sites_solution_secondary difmap
_audit_creation_method SHELXL-97
_cell_angle_alpha 90.00
_cell_angle_beta 102.74(3)
_cell_angle_gamma 90.00
_cell_formula_units_Z 4
_cell_length_a 8.5030(17)
_cell_length_b 11.543(2)
_cell_length_c 14.717(3)
_cell_measurement_reflns_used 25
_cell_measurement_temperature 295
_cell_measurement_theta_max 14
_cell_measurement_theta_min 9
_cell_volume 1408.9(5)
_computing_cell_refinement 'CAD-4 Software'
_computing_data_collection 'CAD-4 Software (Enraf--Nonius, 1989)'
_computing_data_reduction 'XCAD-4 (Harms & Wocadlo, 1995)'
_computing_molecular_graphics 'PLATON (Spek, 2003)'
_computing_publication_material PLATON
_computing_structure_refinement 'SHELXL97 (Sheldrick, 1997)'
_computing_structure_solution 'SHELXS97 (Sheldrick, 1997)'
_diffrn_ambient_temperature 295
_diffrn_measured_fraction_theta_full 0.999
_diffrn_measured_fraction_theta_max 0.999
_diffrn_measurement_device_type 'Enraf--Nonius CAD-4'
_diffrn_measurement_method \w/2\q
_diffrn_radiation_monochromator graphite
_diffrn_radiation_source 'fine-focus sealed tube'
_diffrn_radiation_type MoK\a
_diffrn_radiation_wavelength 0.71073
_diffrn_reflns_av_R_equivalents 0.0280
_diffrn_reflns_av_sigmaI/netI 0.0329
_diffrn_reflns_limit_h_max 10
_diffrn_reflns_limit_h_min 0
_diffrn_reflns_limit_k_max 14
_diffrn_reflns_limit_k_min 0
_diffrn_reflns_limit_l_max 17
_diffrn_reflns_limit_l_min -18
_diffrn_reflns_number 2957
_diffrn_reflns_theta_full 25.98
_diffrn_reflns_theta_max 25.98
_diffrn_reflns_theta_min 2.26
_diffrn_standards_decay_% 0
_diffrn_standards_interval_count 200
_diffrn_standards_interval_time 120
_diffrn_standards_number 3
_exptl_absorpt_coefficient_mu 0.083
_exptl_absorpt_correction_T_max 0.984
_exptl_absorpt_correction_T_min 0.953
_exptl_absorpt_correction_type empirical
_exptl_absorpt_process_details 'via \y scan (North <i>et al.</i>,  1968)'
_exptl_crystal_colour Yellow
_exptl_crystal_density_diffrn 1.260
_exptl_crystal_density_method 'not measured'
_exptl_crystal_description Block
_exptl_crystal_F_000 568
_exptl_crystal_size_max 0.40
_exptl_crystal_size_mid 0.30
_exptl_crystal_size_min 0.20
_refine_diff_density_max 0.211
_refine_diff_density_min -0.191
_refine_ls_extinction_coef 0.023(6)
_refine_ls_extinction_expression Fc^*^=kFc[1+0.001xFc^2^\l^3^/sin(2\q)]^-1/4^
_refine_ls_extinction_method SHELXL97
_refine_ls_goodness_of_fit_ref 1.078
_refine_ls_hydrogen_treatment constr
_refine_ls_matrix_type full
_refine_ls_number_parameters 184
_refine_ls_number_reflns 2766
_refine_ls_number_restraints 0
_refine_ls_restrained_S_all 1.078
_refine_ls_R_factor_all 0.0867
_refine_ls_R_factor_gt 0.0527
_refine_ls_shift/su_max 0.000
_refine_ls_shift/su_mean 0.000
_refine_ls_structure_factor_coef Fsqd
_refine_ls_weighting_details 'calc w=1/[\s^2^(Fo^2^)+(0.1005P)^2^+0.3124P] where P=(Fo^2^+2Fc^2^)/3'
_refine_ls_weighting_scheme calc
_refine_ls_wR_factor_gt 0.1506
_refine_ls_wR_factor_ref 0.1896
_reflns_number_gt 1867
_reflns_number_total 2766
_reflns_threshold_expression I>2\s(I)
_cod_data_source_file ob6602.cif
_cod_data_source_block I
_cod_depositor_comments
;
The following automatic conversions were performed:
'_symmetry_cell_setting' value 'Monoclinic' changed to 'monoclinic'
according to '/home/saulius/struct/CIF-dictionaries/cif_core.dic'
dictionary named 'cif_core.dic' version 2.4.1 from
2010-06-29.

'_geom_bond_publ_flag' value 'Y' changed to 'y' according to
'/home/saulius/struct/CIF-dictionaries/cif_core.dic' dictionary named
'cif_core.dic' version 2.4.1 from 2010-06-29 (8
times).

'_geom_angle_publ_flag' value 'Y' changed to 'y' according to
'/home/saulius/struct/CIF-dictionaries/cif_core.dic' dictionary named
'cif_core.dic' version 2.4.1 from 2010-06-29 (7 times).

Automatic conversion script
Id: cif_fix_enum 1527 2010-12-29 10:47:43Z saulius 

The following automatic conversions were performed:

'_symmetry_cell_setting' value 'Monoclinic' changed to 'monoclinic'
according to /home/saulius/struct/CIF-dictionaries/cif_core.dic
dictionary named 'cif_core.dic' version 2.4.1 from
2010-06-29.

'_geom_bond_publ_flag' value 'Y' changed to 'y'
according to /home/saulius/struct/CIF-dictionaries/cif_core.dic
dictionary named 'cif_core.dic' version 2.4.1 from 2010-06-29 (8
times).

'_geom_angle_publ_flag' value 'Y' changed to 'y' according
to /home/saulius/struct/CIF-dictionaries/cif_core.dic dictionary
named 'cif_core.dic' version 2.4.1 from 2010-06-29 (7 times).

Automatic conversion script
Id: cif_fix_values 1715 2011-07-08 13:25:40Z adriana 
;
_cod_original_sg_symbol_H-M 'P 21/c'
_cod_database_code 2207849
_cod_database_fobs_code 2207849

loop_
_symmetry_equiv_pos_as_xyz
'x, y, z'
'-x, y+1/2, -z+1/2'
'-x, -y, -z'
'x, -y-1/2, z-1/2'

loop_
_atom_site_label
_atom_site_fract_x
_atom_site_fract_y
_atom_site_fract_z
_atom_site_U_iso_or_equiv
_atom_site_adp_type
_atom_site_calc_flag
_atom_site_refinement_flags
_atom_site_occupancy
_atom_site_type_symbol
O1 0.76595(19) 0.87795(17) 0.09528(11) 0.0626(5) Uani d . 1 O
O2 0.3700(2) 1.19095(16) 0.07980(12) 0.0619(5) Uani d . 1 O
H2O 0.3197 1.1717 0.0278 0.093 Uiso calc R 1 H
N 0.6549(2) 0.93678(18) 0.24276(13) 0.0521(5) Uani d . 1 N
H1N 0.6363 0.9135 0.1859 0.062 Uiso calc R 1 H
C2 1.1606(4) 0.8183(3) -0.0244(2) 0.0846(10) Uani d . 1 C
H2 1.1521 0.8278 -0.0880 0.101 Uiso calc R 1 H
C3 1.3003(3) 0.7753(3) 0.0299(3) 0.0741(8) Uani d . 1 C
H3 1.3862 0.7558 0.0032 0.089 Uiso calc R 1 H
C4 1.3125(3) 0.7613(3) 0.1234(2) 0.0735(8) Uani d . 1 C
H4 1.4071 0.7325 0.1607 0.088 Uiso calc R 1 H
C5 1.1841(3) 0.7901(2) 0.1627(2) 0.0648(7) Uani d . 1 C
H5 1.1940 0.7807 0.2264 0.078 Uiso calc R 1 H
C6 1.0425(3) 0.8323(2) 0.10951(17) 0.0504(6) Uani d . 1 C
C1 1.0315(3) 0.8479(3) 0.0146(2) 0.0713(8) Uani d . 1 C
H1 0.9378 0.8782 -0.0227 0.086 Uiso calc R 1 H
C7 0.9015(3) 0.8667(2) 0.14939(16) 0.0489(6) Uani d . 1 C
C8 0.9250(3) 0.8873(2) 0.24581(16) 0.0526(6) Uani d . 1 C
H8 1.0279 0.8755 0.2823 0.063 Uiso calc R 1 H
C9 0.8063(3) 0.9237(2) 0.29023(16) 0.0484(6) Uani d . 1 C
C10 0.8505(3) 0.9501(3) 0.39235(17) 0.0656(7) Uani d . 1 C
H10A 0.8009 1.0216 0.4042 0.098 Uiso calc R 1 H
H10B 0.9655 0.9569 0.4121 0.098 Uiso calc R 1 H
H10C 0.8133 0.8886 0.4263 0.098 Uiso calc R 1 H
C11 0.5193(3) 0.9835(2) 0.27196(15) 0.0475(6) Uani d . 1 C
C12 0.4797(3) 0.9486(2) 0.35449(17) 0.0575(7) Uani d . 1 C
H12 0.5401 0.8919 0.3914 0.069 Uiso calc R 1 H
C13 0.3493(3) 0.9993(3) 0.38118(19) 0.0645(7) Uani d . 1 C
H13 0.3246 0.9782 0.4374 0.077 Uiso calc R 1 H
C14 0.2570(3) 1.0794(2) 0.32608(19) 0.0610(7) Uani d . 1 C
H14 0.1708 1.1138 0.3452 0.073 Uiso calc R 1 H
C15 0.2912(3) 1.1099(2) 0.24152(18) 0.0533(6) Uani d . 1 C
H15 0.2255 1.1628 0.2032 0.064 Uiso calc R 1 H
C16 0.4222(2) 1.0624(2) 0.21339(15) 0.0460(6) Uani d . 1 C
C17 0.4632(3) 1.0968(3) 0.12242(17) 0.0599(7) Uani d . 1 C
H17A 0.5765 1.1174 0.1337 0.072 Uiso calc R 1 H
H17B 0.4458 1.0311 0.0804 0.072 Uiso calc R 1 H

loop_
_atom_site_aniso_label
_atom_site_aniso_U_11
_atom_site_aniso_U_22
_atom_site_aniso_U_33
_atom_site_aniso_U_12
_atom_site_aniso_U_13
_atom_site_aniso_U_23
O1 0.0447(9) 0.0947(14) 0.0461(9) 0.0126(9) 0.0051(7) -0.0076(9)
O2 0.0664(11) 0.0649(11) 0.0480(10) 0.0052(9) -0.0014(8) 0.0000(8)
N 0.0437(10) 0.0698(13) 0.0416(10) 0.0099(9) 0.0069(8) -0.0044(9)
C2 0.0677(18) 0.121(3) 0.0729(19) -0.0076(19) 0.0329(16) -0.0120(19)
C3 0.0580(16) 0.0708(18) 0.104(2) -0.0023(14) 0.0407(16) -0.0122(17)
C4 0.0538(15) 0.0663(18) 0.104(2) 0.0141(13) 0.0262(16) 0.0087(16)
C5 0.0541(14) 0.0674(17) 0.0741(18) 0.0144(13) 0.0167(13) 0.0079(14)
C6 0.0447(12) 0.0517(14) 0.0565(14) -0.0029(10) 0.0148(10) -0.0068(11)
C1 0.0502(15) 0.104(2) 0.0616(17) 0.0003(15) 0.0170(12) -0.0090(16)
C7 0.0403(11) 0.0537(14) 0.0514(13) 0.0027(10) 0.0075(10) -0.0016(11)
C8 0.0394(11) 0.0676(16) 0.0482(13) 0.0035(11) 0.0039(10) -0.0031(11)
C9 0.0456(12) 0.0543(14) 0.0443(12) 0.0003(10) 0.0076(10) -0.0010(10)
C10 0.0553(15) 0.092(2) 0.0465(14) 0.0000(14) 0.0050(11) -0.0082(13)
C11 0.0414(11) 0.0565(14) 0.0449(12) -0.0006(10) 0.0101(10) -0.0074(10)
C12 0.0573(14) 0.0657(16) 0.0505(13) 0.0052(12) 0.0139(11) 0.0065(12)
C13 0.0629(16) 0.0794(19) 0.0574(15) 0.0011(14) 0.0267(13) 0.0002(14)
C14 0.0517(14) 0.0677(17) 0.0697(17) 0.0009(12) 0.0264(13) -0.0107(14)
C15 0.0447(12) 0.0551(14) 0.0603(15) 0.0022(11) 0.0120(11) -0.0041(11)
C16 0.0408(11) 0.0508(13) 0.0452(12) -0.0033(10) 0.0072(10) -0.0065(10)
C17 0.0508(14) 0.0792(18) 0.0489(14) 0.0095(12) 0.0093(11) 0.0047(13)

loop_
_atom_type_symbol
_atom_type_description
_atom_type_scat_dispersion_real
_atom_type_scat_dispersion_imag
_atom_type_scat_source
C C 0.0033 0.0016 'International Tables Vol C Tables 4.2.6.8 and 6.1.1.4'
H H 0.0000 0.0000 'International Tables Vol C Tables 4.2.6.8 and 6.1.1.4'
N N 0.0061 0.0033 'International Tables Vol C Tables 4.2.6.8 and 6.1.1.4'
O O 0.0106 0.0060 'International Tables Vol C Tables 4.2.6.8 and 6.1.1.4'

loop_
_geom_angle_atom_site_label_1
_geom_angle_atom_site_label_2
_geom_angle_atom_site_label_3
_geom_angle
_geom_angle_publ_flag
C17 O2 H2O 109.5 ?
C9 N C11 129.7(2) y
C9 N H1N 115.1 ?
C11 N H1N 115.1 ?
C3 C2 C1 120.8(3) ?
C3 C2 H2 119.6 ?
C1 C2 H2 119.6 ?
C4 C3 C2 119.6(3) ?
C4 C3 H3 120.2 ?
C2 C3 H3 120.2 ?
C3 C4 C5 120.0(3) ?
C3 C4 H4 120.0 ?
C5 C4 H4 120.0 ?
C6 C5 C4 121.4(3) ?
C6 C5 H5 119.3 ?
C4 C5 H5 119.3 ?
C5 C6 C1 118.4(2) ?
C5 C6 C7 123.2(2) ?
C1 C6 C7 118.4(2) ?
C2 C1 C6 119.9(3) ?
C2 C1 H1 120.0 ?
C6 C1 H1 120.0 ?
O1 C7 C6 118.7(2) y
O1 C7 C8 121.9(2) y
C6 C7 C8 119.4(2) y
C9 C8 C7 124.8(2) ?
C9 C8 H8 117.6 ?
C7 C8 H8 117.6 ?
N C9 C8 120.6(2) y
N C9 C10 120.2(2) y
C8 C9 C10 119.2(2) y
C9 C10 H10A 109.5 ?
C9 C10 H10B 109.5 ?
H10A C10 H10B 109.5 ?
C9 C10 H10C 109.5 ?
H10A C10 H10C 109.5 ?
H10B C10 H10C 109.5 ?
C12 C11 C16 120.4(2) ?
C12 C11 N 121.5(2) ?
C16 C11 N 118.1(2) ?
C13 C12 C11 119.3(2) ?
C13 C12 H12 120.4 ?
C11 C12 H12 120.4 ?
C14 C13 C12 120.8(2) ?
C14 C13 H13 119.6 ?
C12 C13 H13 119.6 ?
C13 C14 C15 120.0(2) ?
C13 C14 H14 120.0 ?
C15 C14 H14 120.0 ?
C16 C15 C14 120.8(2) ?
C16 C15 H15 119.6 ?
C14 C15 H15 119.6 ?
C15 C16 C11 118.7(2) ?
C15 C16 C17 121.3(2) ?
C11 C16 C17 120.0(2) ?
O2 C17 C16 112.4(2) ?
O2 C17 H17A 109.1 ?
C16 C17 H17A 109.1 ?
O2 C17 H17B 109.1 ?
C16 C17 H17B 109.1 ?
H17A C17 H17B 107.9 ?

loop_
_geom_bond_atom_site_label_1
_geom_bond_atom_site_label_2
_geom_bond_distance
_geom_bond_publ_flag
O1 C7 1.255(3) y
O2 C17 1.408(3) y
O2 H2O 0.8200 ?
N C9 1.331(3) y
N C11 1.423(3) y
N H1N 0.8600 ?
C2 C3 1.370(4) ?
C2 C1 1.388(4) ?
C2 H2 0.9300 ?
C3 C4 1.367(4) ?
C3 H3 0.9300 ?
C4 C5 1.384(4) ?
C4 H4 0.9300 ?
C5 C6 1.372(3) ?
C5 H5 0.9300 ?
C6 C1 1.391(4) ?
C6 C7 1.501(3) y
C1 H1 0.9300 ?
C7 C8 1.409(3) y
C8 C9 1.383(3) y
C8 H8 0.9300 ?
C9 C10 1.498(3) y
C10 H10A 0.9600 ?
C10 H10B 0.9600 ?
C10 H10C 0.9600 ?
C11 C12 1.390(3) ?
C11 C16 1.393(3) ?
C12 C13 1.384(3) ?
C12 H12 0.9300 ?
C13 C14 1.360(4) ?
C13 H13 0.9300 ?
C14 C15 1.385(4) ?
C14 H14 0.9300 ?
C15 C16 1.383(3) ?
C15 H15 0.9300 ?
C16 C17 1.509(3) no
C17 H17A 0.9700 ?
C17 H17B 0.9700 ?

loop_
_geom_hbond_atom_site_label_D
_geom_hbond_atom_site_label_H
_geom_hbond_atom_site_label_A
_geom_hbond_site_symmetry_A
_geom_hbond_distance_DH
_geom_hbond_distance_HA
_geom_hbond_distance_DA
_geom_hbond_angle_DHA
_geom_hbond_publ_flag
N H1N O1 . 0.86 1.95 2.640(3) 136 yes
O2 H2O O1 3_675 0.82 1.89 2.701(2) 172 yes
C12 H12 O2 2_645 0.93 2.45 3.297(3) 152 yes

loop_
_geom_torsion_atom_site_label_1
_geom_torsion_atom_site_label_2
_geom_torsion_atom_site_label_3
_geom_torsion_atom_site_label_4
_geom_torsion
_geom_torsion_publ_flag
C1 C2 C3 C4 0.1(5) ?
C2 C3 C4 C5 0.2(5) ?
C3 C4 C5 C6 0.4(5) ?
C4 C5 C6 C1 -1.3(4) ?
C4 C5 C6 C7 -178.8(2) ?
C3 C2 C1 C6 -1.0(5) ?
C5 C6 C1 C2 1.6(4) ?
C7 C6 C1 C2 179.2(3) ?
C5 C6 C7 O1 -163.3(3) ?
C1 C6 C7 O1 19.2(4) ?
C5 C6 C7 C8 17.7(4) yes
C1 C6 C7 C8 -159.8(2) ?
O1 C7 C8 C9 -1.6(4) ?
C6 C7 C8 C9 177.4(2) ?
C11 N C9 C8 -173.1(2) ?
C11 N C9 C10 6.0(4) ?
C7 C8 C9 N 3.3(4) yes
C7 C8 C9 C10 -175.9(2) ?
C9 N C11 C12 -48.7(4) yes
C9 N C11 C16 134.0(3) ?
C16 C11 C12 C13 -4.6(4) ?
N C11 C12 C13 178.1(2) ?
C11 C12 C13 C14 2.3(4) ?
C12 C13 C14 C15 1.1(4) ?
C13 C14 C15 C16 -2.2(4) ?
C14 C15 C16 C11 -0.1(4) ?
C14 C15 C16 C17 -178.6(2) ?
C12 C11 C16 C15 3.5(3) ?
N C11 C16 C15 -179.1(2) ?
C12 C11 C16 C17 -178.0(2) ?
N C11 C16 C17 -0.6(3) ?
C15 C16 C17 O2 8.6(3) yes
C11 C16 C17 O2 -169.9(2) ?

loop_
_cod_related_entry_id
_cod_related_entry_database
_cod_related_entry_code
1 ChemSpider 30654910
